data_4106968
loop_
_publ_author_name
'Yunho Lee'
'R. Adam Kinney'
'Brian M. Hoffman'
'Jonas C. Peters'

_publ_section_title
;
 A Nonclassical Dihydrogen Adduct of S=1/2 Fe(I)
;
_journal_name_full 'Journal of the American Chemical Society'
_journal_page_first 16366
_journal_page_last 16369
_journal_paper_doi 10.1021/ja207003m
_journal_volume 133
_journal_year 2011
_chemical_formula_sum 'C36 H55 Fe N2 P3 Si'
_chemical_formula_weight 692.67
_chemical_name_systematic
; 
 ? 
;
_space_group_IT_number 15
_symmetry_cell_setting monoclinic
_symmetry_space_group_name_Hall '-C 2yc'
_symmetry_space_group_name_H-M 'C 1 2/c 1'
_atom_sites_solution_hydrogens geom
_atom_sites_solution_primary direct
_atom_sites_solution_secondary difmap
_audit_creation_method SHELXL-97
_cell_angle_alpha 90.00
_cell_angle_beta 104.1860(10)
_cell_angle_gamma 90.00
_cell_formula_units_Z 8
_cell_length_a 36.6124(8)
_cell_length_b 11.7648(2)
_cell_length_c 17.2209(3)
_cell_measurement_reflns_used 9905
_cell_measurement_temperature 100(2)
_cell_measurement_theta_max 68.51
_cell_measurement_theta_min 2.65
_cell_volume 7191.5(2)
_computing_cell_refinement 'Bruker SMART'
_computing_data_collection 'Bruker SMART'
_computing_data_reduction 'Bruker SAINT'
_computing_molecular_graphics 'Bruker SHELXTL'
_computing_publication_material 'Bruker SHELXTL'
_computing_structure_refinement 'SHELXL-97 (Sheldrick, 1997)'
_computing_structure_solution 'SHELXS-97 (Sheldrick, 1990)'
_diffrn_ambient_temperature 100(2)
_diffrn_detector_area_resol_mean 8.3
_diffrn_measured_fraction_theta_full 0.994
_diffrn_measured_fraction_theta_max 0.994
_diffrn_measurement_device_type 'CCD area detector'
_diffrn_measurement_method 'phi and omega scans'
_diffrn_radiation_monochromator graphite
_diffrn_radiation_source 'fine-focus sealed tube'
_diffrn_radiation_type CuK\a
_diffrn_radiation_wavelength 1.54178
_diffrn_reflns_av_R_equivalents 0.0296
_diffrn_reflns_av_sigmaI/netI 0.0139
_diffrn_reflns_limit_h_max 43
_diffrn_reflns_limit_h_min -44
_diffrn_reflns_limit_k_max 14
_diffrn_reflns_limit_k_min -14
_diffrn_reflns_limit_l_max 20
_diffrn_reflns_limit_l_min -20
_diffrn_reflns_number 65766
_diffrn_reflns_theta_full 69.04
_diffrn_reflns_theta_max 69.04
_diffrn_reflns_theta_min 2.49
_diffrn_standards_decay_% 0
_diffrn_standards_interval_count 0
_diffrn_standards_interval_time 0
_diffrn_standards_number 0
_exptl_absorpt_coefficient_mu 5.143
_exptl_absorpt_correction_T_max 0.5126
_exptl_absorpt_correction_T_min 0.3596
_exptl_absorpt_correction_type multi-scan
_exptl_absorpt_process_details 'SADABS (Sheldrick, 2008)'
_exptl_crystal_colour orange
_exptl_crystal_density_diffrn 1.280
_exptl_crystal_description block
_exptl_crystal_F_000 2960
_exptl_crystal_size_max 0.25
_exptl_crystal_size_mid 0.20
_exptl_crystal_size_min 0.15
_refine_diff_density_max 0.455
_refine_diff_density_min -0.270
_refine_diff_density_rms 0.049
_refine_ls_extinction_method none
_refine_ls_goodness_of_fit_ref 1.041
_refine_ls_hydrogen_treatment mixed
_refine_ls_matrix_type full
_refine_ls_number_parameters 409
_refine_ls_number_reflns 6663
_refine_ls_number_restraints 0
_refine_ls_restrained_S_all 1.041
_refine_ls_R_factor_all 0.0291
_refine_ls_R_factor_gt 0.0283
_refine_ls_shift/su_max 0.001
_refine_ls_shift/su_mean 0.000
_refine_ls_structure_factor_coef Fsqd
_refine_ls_weighting_details 'calc w=1/[\s^2^(Fo^2^)+(0.0446P)^2^+7.1571P] where P=(Fo^2^+2Fc^2^)/3'
_refine_ls_weighting_scheme calc
_refine_ls_wR_factor_gt 0.0740
_refine_ls_wR_factor_ref 0.0746
_reflns_number_gt 6470
_reflns_number_total 6663
_reflns_threshold_expression >2sigma(I)
_cod_data_source_file ja207003m_si_002_3.cif
_cod_data_source_block d8_08033_0m
_cod_database_code 4106968

loop_
_symmetry_equiv_pos_as_xyz
'x, y, z'
'-x, y, -z+1/2'
'x+1/2, y+1/2, z'
'-x+1/2, y+1/2, -z+1/2'
'-x, -y, -z'
'x, -y, z-1/2'
'-x+1/2, -y+1/2, -z'
'x+1/2, -y+1/2, z-1/2'

loop_
_atom_site_label
_atom_site_type_symbol
_atom_site_fract_x
_atom_site_fract_y
_atom_site_fract_z
_atom_site_U_iso_or_equiv
_atom_site_adp_type
_atom_site_occupancy
_atom_site_symmetry_multiplicity
_atom_site_calc_flag
_atom_site_refinement_flags
Fe1 Fe 0.123687(6) 0.80998(2) 0.218551(13) 0.01488(7) Uani 1 1 d .
P1 P 0.087599(11) 0.91781(3) 0.11973(2) 0.01827(9) Uani 1 1 d .
P2 P 0.178777(10) 0.90062(3) 0.25748(2) 0.01439(9) Uani 1 1 d .
P3 P 0.101081(11) 0.63039(3) 0.21293(2) 0.01938(9) Uani 1 1 d .
Si1 Si 0.146762(11) 0.74747(3) 0.11741(2) 0.01385(9) Uani 1 1 d .
C1 C 0.17931(5) 1.05982(12) 0.27312(9) 0.0203(3) Uani 1 1 d .
H1 H 0.1749 1.0943 0.2185 0.024 Uiso 1 1 calc R
N1 N 0.10465(4) 0.85651(12) 0.30203(8) 0.0228(3) Uani 1 1 d .
C3 C 0.09739(5) 0.56926(15) 0.31115(10) 0.0258(4) Uani 1 1 d .
H3 H 0.0947 0.4852 0.3033 0.031 Uiso 1 1 calc R
C4 C 0.19279(4) 0.81900(12) 0.11670(9) 0.0150(3) Uani 1 1 d .
C5 C 0.20857(4) 0.88361(12) 0.18535(9) 0.0157(3) Uani 1 1 d .
C6 C 0.08241(4) 0.84824(13) 0.02162(9) 0.0190(3) Uani 1 1 d .
C7 C 0.05239(5) 0.86329(15) -0.04545(10) 0.0255(4) Uani 1 1 d .
H7 H 0.0322 0.9125 -0.0427 0.031 Uiso 1 1 calc R
C8 C 0.15445(4) 0.58812(13) 0.12847(9) 0.0182(3) Uani 1 1 d .
C9 C 0.17745(4) 0.52056(13) 0.09330(10) 0.0216(3) Uani 1 1 d .
H9 H 0.1905 0.5543 0.0577 0.026 Uiso 1 1 calc R
C10 C 0.11174(4) 0.72137(13) -0.05505(9) 0.0187(3) Uani 1 1 d .
H10 H 0.1321 0.6736 -0.0590 0.022 Uiso 1 1 calc R
C11 C 0.24395(4) 0.93432(13) 0.19347(10) 0.0204(3) Uani 1 1 d .
H11 H 0.2557 0.9729 0.2416 0.025 Uiso 1 1 calc R
N2 N 0.09361(4) 0.88362(14) 0.35301(9) 0.0301(3) Uani 1 1 d .
C13 C 0.13679(5) 1.05718(14) 0.05671(9) 0.0231(3) Uani 1 1 d .
H13A H 0.1289 1.0226 0.0034 0.035 Uiso 1 1 calc R
H13B H 0.1566 1.0107 0.0908 0.035 Uiso 1 1 calc R
H13C H 0.1465 1.1338 0.0520 0.035 Uiso 1 1 calc R
C14 C 0.16339(5) 0.35562(14) 0.16303(11) 0.0308(4) Uani 1 1 d .
H14 H 0.1669 0.2772 0.1757 0.037 Uiso 1 1 calc R
C15 C 0.18155(5) 0.40458(14) 0.10963(11) 0.0281(4) Uani 1 1 d .
H15 H 0.1967 0.3593 0.0843 0.034 Uiso 1 1 calc R
C16 C 0.13496(4) 0.53658(13) 0.18024(9) 0.0207(3) Uani 1 1 d .
C17 C 0.05548(5) 0.56900(16) 0.14791(11) 0.0298(4) Uani 1 1 d .
H17 H 0.0346 0.6186 0.1562 0.036 Uiso 1 1 calc R
C18 C 0.22649(5) 0.73016(14) 0.34161(10) 0.0238(3) Uani 1 1 d .
H18A H 0.2444 0.7073 0.3913 0.036 Uiso 1 1 calc R
H18B H 0.2389 0.7276 0.2973 0.036 Uiso 1 1 calc R
H18C H 0.2050 0.6780 0.3305 0.036 Uiso 1 1 calc R
C19 C 0.21278(4) 0.85098(13) 0.35055(9) 0.0187(3) Uani 1 1 d .
H19 H 0.2353 0.9018 0.3591 0.022 Uiso 1 1 calc R
C20 C 0.13239(5) 0.58803(15) 0.37937(10) 0.0282(4) Uani 1 1 d .
H20A H 0.1352 0.6693 0.3919 0.042 Uiso 1 1 calc R
H20B H 0.1547 0.5607 0.3631 0.042 Uiso 1 1 calc R
H20C H 0.1297 0.5462 0.4269 0.042 Uiso 1 1 calc R
C21 C 0.19707(5) 0.86199(15) 0.42481(9) 0.0246(3) Uani 1 1 d .
H21A H 0.1748 0.8133 0.4187 0.037 Uiso 1 1 calc R
H21B H 0.1900 0.9412 0.4310 0.037 Uiso 1 1 calc R
H21C H 0.2163 0.8384 0.4723 0.037 Uiso 1 1 calc R
C22 C 0.08184(5) 0.73695(14) -0.12161(9) 0.0225(3) Uani 1 1 d .
H22 H 0.0819 0.7000 -0.1706 0.027 Uiso 1 1 calc R
C23 C 0.03871(5) 1.03607(18) 0.19219(10) 0.0350(4) Uani 1 1 d .
H23A H 0.0128 1.0561 0.1923 0.052 Uiso 1 1 calc R
H23B H 0.0523 1.1047 0.1833 0.052 Uiso 1 1 calc R
H23C H 0.0512 1.0022 0.2438 0.052 Uiso 1 1 calc R
C24 C 0.14014(5) 0.42050(14) 0.19801(11) 0.0278(4) Uani 1 1 d .
H24 H 0.1276 0.3861 0.2342 0.033 Uiso 1 1 calc R
C25 C 0.21547(5) 1.11474(14) 0.32284(10) 0.0268(4) Uani 1 1 d .
H25A H 0.2125 1.1976 0.3219 0.040 Uiso 1 1 calc R
H25B H 0.2367 1.0943 0.3002 0.040 Uiso 1 1 calc R
H25C H 0.2204 1.0875 0.3782 0.040 Uiso 1 1 calc R
C26 C 0.05209(5) 0.80603(15) -0.11652(10) 0.0265(4) Uani 1 1 d .
H26 H 0.0313 0.8146 -0.1616 0.032 Uiso 1 1 calc R
C27 C 0.26192(4) 0.92831(13) 0.13142(10) 0.0220(3) Uani 1 1 d .
H27 H 0.2859 0.9631 0.1372 0.026 Uiso 1 1 calc R
C28 C 0.05446(5) 0.57499(18) 0.05854(11) 0.0369(5) Uani 1 1 d .
H28A H 0.0741 0.5258 0.0473 0.055 Uiso 1 1 calc R
H28B H 0.0588 0.6535 0.0441 0.055 Uiso 1 1 calc R
H28C H 0.0298 0.5495 0.0271 0.055 Uiso 1 1 calc R
C29 C 0.10291(5) 1.06404(14) 0.09412(9) 0.0228(3) Uani 1 1 d .
H29 H 0.1113 1.1068 0.1456 0.027 Uiso 1 1 calc R
C30 C 0.01647(5) 0.84480(19) 0.13652(11) 0.0354(4) Uani 1 1 d .
H30A H 0.0293 0.8065 0.1862 0.053 Uiso 1 1 calc R
H30B H 0.0149 0.7931 0.0912 0.053 Uiso 1 1 calc R
H30C H -0.0090 0.8666 0.1396 0.053 Uiso 1 1 calc R
C31 C 0.24512(4) 0.87180(13) 0.06103(10) 0.0206(3) Uani 1 1 d .
H31 H 0.2568 0.8716 0.0175 0.025 Uiso 1 1 calc R
C32 C 0.11226(4) 0.77487(12) 0.01753(9) 0.0162(3) Uani 1 1 d .
C33 C 0.14642(5) 1.09956(14) 0.30715(10) 0.0258(4) Uani 1 1 d .
H33A H 0.1508 1.0753 0.3631 0.039 Uiso 1 1 calc R
H33B H 0.1229 1.0661 0.2758 0.039 Uiso 1 1 calc R
H33C H 0.1446 1.1826 0.3042 0.039 Uiso 1 1 calc R
C34 C 0.21129(4) 0.81569(12) 0.05459(9) 0.0182(3) Uani 1 1 d .
H34 H 0.2004 0.7742 0.0072 0.022 Uiso 1 1 calc R
C35 C 0.03844(5) 0.95043(16) 0.12498(10) 0.0279(4) Uani 1 1 d .
H35 H 0.0252 0.9865 0.0731 0.033 Uiso 1 1 calc R
C36 C 0.07239(6) 1.13641(16) 0.03822(11) 0.0329(4) Uani 1 1 d .
H36A H 0.0833 1.2090 0.0274 0.049 Uiso 1 1 calc R
H36B H 0.0518 1.1507 0.0640 0.049 Uiso 1 1 calc R
H36C H 0.0627 1.0956 -0.0123 0.049 Uiso 1 1 calc R
C37 C 0.04552(6) 0.44669(18) 0.16684(12) 0.0406(5) Uani 1 1 d .
H37A H 0.0212 0.4254 0.1314 0.061 Uiso 1 1 calc R
H37B H 0.0439 0.4421 0.2227 0.061 Uiso 1 1 calc R
H37C H 0.0651 0.3946 0.1584 0.061 Uiso 1 1 calc R
C38 C 0.06188(5) 0.61014(18) 0.33564(12) 0.0362(4) Uani 1 1 d .
H38A H 0.0589 0.5668 0.3823 0.054 Uiso 1 1 calc R
H38B H 0.0397 0.5985 0.2910 0.054 Uiso 1 1 calc R
H38C H 0.0644 0.6911 0.3492 0.054 Uiso 1 1 calc R
H100 H 0.1496(6) 0.728(2) 0.2650(14) 0.048(7) Uani 1 1 d .

loop_
_atom_site_aniso_label
_atom_site_aniso_U_11
_atom_site_aniso_U_22
_atom_site_aniso_U_33
_atom_site_aniso_U_23
_atom_site_aniso_U_13
_atom_site_aniso_U_12
Fe1 0.01525(12) 0.01733(13) 0.01200(12) 0.00403(8) 0.00323(9) 0.00180(8)
P1 0.01940(19) 0.0236(2) 0.01266(18) 0.00298(14) 0.00552(14) 0.00895(15)
P2 0.01847(18) 0.01189(17) 0.01326(17) 0.00062(13) 0.00476(14) 0.00164(13)
P3 0.01752(19) 0.02042(19) 0.01898(19) 0.00591(15) 0.00214(15) -0.00234(14)
Si1 0.01447(19) 0.01268(18) 0.01398(19) 0.00158(14) 0.00267(15) 0.00158(14)
C1 0.0326(9) 0.0117(7) 0.0180(7) 0.0003(6) 0.0091(7) 0.0022(6)
N1 0.0223(7) 0.0272(7) 0.0179(7) 0.0059(6) 0.0027(5) 0.0024(6)
C3 0.0268(8) 0.0272(8) 0.0229(8) 0.0096(7) 0.0053(7) -0.0050(7)
C4 0.0160(7) 0.0117(6) 0.0172(7) 0.0021(5) 0.0040(6) 0.0037(5)
C5 0.0192(7) 0.0117(6) 0.0168(7) 0.0012(5) 0.0055(6) 0.0034(5)
C6 0.0204(7) 0.0221(8) 0.0150(7) 0.0030(6) 0.0055(6) 0.0036(6)
C7 0.0245(8) 0.0323(9) 0.0189(8) 0.0030(7) 0.0038(6) 0.0129(7)
C8 0.0163(7) 0.0152(7) 0.0189(7) 0.0011(6) -0.0036(6) -0.0005(6)
C9 0.0195(7) 0.0187(8) 0.0230(8) -0.0024(6) -0.0016(6) 0.0013(6)
C10 0.0199(7) 0.0161(7) 0.0205(8) -0.0002(6) 0.0054(6) 0.0021(6)
C11 0.0229(8) 0.0153(7) 0.0231(8) -0.0034(6) 0.0057(6) -0.0019(6)
N2 0.0302(8) 0.0392(9) 0.0226(7) 0.0038(6) 0.0093(6) 0.0050(7)
C13 0.0343(9) 0.0184(7) 0.0184(7) 0.0038(6) 0.0095(7) 0.0053(6)
C14 0.0399(10) 0.0122(7) 0.0328(9) 0.0015(7) -0.0052(8) 0.0009(7)
C15 0.0262(9) 0.0198(8) 0.0325(9) -0.0063(7) -0.0040(7) 0.0049(7)
C16 0.0203(8) 0.0177(7) 0.0201(7) 0.0020(6) -0.0028(6) -0.0020(6)
C17 0.0210(8) 0.0354(10) 0.0286(9) 0.0089(7) -0.0020(7) -0.0094(7)
C18 0.0224(8) 0.0203(8) 0.0252(8) 0.0039(6) -0.0008(6) 0.0030(6)
C19 0.0202(7) 0.0175(7) 0.0162(7) 0.0017(6) 0.0004(6) 0.0001(6)
C20 0.0323(9) 0.0285(9) 0.0222(8) 0.0106(7) 0.0035(7) -0.0023(7)
C21 0.0304(9) 0.0267(8) 0.0153(7) 0.0034(6) 0.0029(6) 0.0003(7)
C22 0.0281(8) 0.0220(8) 0.0165(7) -0.0009(6) 0.0041(6) 0.0026(6)
C23 0.0353(10) 0.0511(12) 0.0211(8) 0.0052(8) 0.0120(7) 0.0260(9)
C24 0.0330(9) 0.0179(8) 0.0280(9) 0.0046(7) -0.0011(7) -0.0045(7)
C25 0.0392(10) 0.0156(7) 0.0275(9) -0.0049(6) 0.0117(7) -0.0046(7)
C26 0.0271(9) 0.0323(9) 0.0163(8) 0.0024(6) -0.0019(6) 0.0077(7)
C27 0.0203(8) 0.0158(7) 0.0322(9) -0.0009(6) 0.0109(7) -0.0024(6)
C28 0.0286(9) 0.0468(11) 0.0288(9) 0.0071(8) -0.0053(8) -0.0176(8)
C29 0.0345(9) 0.0198(8) 0.0153(7) 0.0034(6) 0.0083(7) 0.0113(7)
C30 0.0197(8) 0.0581(12) 0.0291(9) 0.0070(9) 0.0071(7) 0.0090(8)
C31 0.0238(8) 0.0178(7) 0.0235(8) 0.0027(6) 0.0121(6) 0.0049(6)
C32 0.0172(7) 0.0152(7) 0.0157(7) 0.0034(6) 0.0033(6) 0.0004(6)
C33 0.0391(10) 0.0184(8) 0.0228(8) -0.0009(6) 0.0128(7) 0.0075(7)
C34 0.0209(8) 0.0167(7) 0.0175(7) -0.0005(6) 0.0057(6) 0.0045(6)
C35 0.0217(8) 0.0446(10) 0.0181(8) 0.0058(7) 0.0065(6) 0.0168(7)
C36 0.0438(11) 0.0328(10) 0.0242(9) 0.0108(7) 0.0123(8) 0.0222(8)
C37 0.0351(10) 0.0431(11) 0.0365(10) 0.0107(9) -0.0051(8) -0.0210(9)
C38 0.0318(10) 0.0468(11) 0.0328(10) 0.0138(9) 0.0132(8) -0.0033(8)
H100 0.026(13) 0.069(18) 0.040(15) 0.002(13) -0.009(11) 0.003(13)

loop_
_atom_type_symbol
_atom_type_description
_atom_type_scat_dispersion_real
_atom_type_scat_dispersion_imag
_atom_type_scat_source
C C 0.0181 0.0091 'International Tables Vol C Tables 4.2.6.8 and 6.1.1.4'
H H 0.0000 0.0000 'International Tables Vol C Tables 4.2.6.8 and 6.1.1.4'
N N 0.0311 0.0180 'International Tables Vol C Tables 4.2.6.8 and 6.1.1.4'
Si Si 0.2541 0.3302 'International Tables Vol C Tables 4.2.6.8 and 6.1.1.4'
P P 0.2955 0.4335 'International Tables Vol C Tables 4.2.6.8 and 6.1.1.4'
Fe Fe -1.1336 3.1974 'International Tables Vol C Tables 4.2.6.8 and 6.1.1.4'

loop_
_geom_angle_atom_site_label_1
_geom_angle_atom_site_label_2
_geom_angle_atom_site_label_3
_geom_angle
N1 Fe1 P2 96.39(5)
N1 Fe1 Si1 178.24(5)
P2 Fe1 Si1 84.558(15)
N1 Fe1 P3 96.16(5)
P2 Fe1 P3 138.795(17)
Si1 Fe1 P3 82.168(16)
N1 Fe1 P1 99.10(4)
P2 Fe1 P1 105.971(17)
Si1 Fe1 P1 82.041(15)
P3 Fe1 P1 110.507(17)
N1 Fe1 H100 95.1(10)
P2 Fe1 H100 74.3(10)
Si1 Fe1 H100 83.7(10)
P3 Fe1 H100 65.6(10)
P1 Fe1 H100 165.7(10)
C6 P1 C35 104.59(7)
C6 P1 C29 99.18(7)
C35 P1 C29 99.71(8)
C6 P1 Fe1 110.44(5)
C35 P1 Fe1 118.06(5)
C29 P1 Fe1 122.08(5)
C5 P2 C19 99.41(7)
C5 P2 C1 102.41(7)
C19 P2 C1 101.90(7)
C5 P2 Fe1 112.55(5)
C19 P2 Fe1 118.14(5)
C1 P2 Fe1 119.50(5)
C16 P3 C3 104.37(8)
C16 P3 C17 98.70(8)
C3 P3 C17 97.93(8)
C16 P3 Fe1 107.75(5)
C3 P3 Fe1 115.24(6)
C17 P3 Fe1 129.52(6)
C4 Si1 C32 108.42(6)
C4 Si1 C8 109.31(6)
C32 Si1 C8 107.96(7)
C4 Si1 Fe1 111.51(5)
C32 Si1 Fe1 110.83(5)
C8 Si1 Fe1 108.74(5)
C25 C1 C33 108.02(13)
C25 C1 P2 118.33(11)
C33 C1 P2 111.96(11)
C25 C1 H1 105.9
C33 C1 H1 105.9
P2 C1 H1 105.9
N2 N1 Fe1 178.95(15)
C20 C3 C38 110.49(15)
C20 C3 P3 113.98(11)
C38 C3 P3 112.35(12)
C20 C3 H3 106.5
C38 C3 H3 106.5
P3 C3 H3 106.5
C34 C4 C5 118.79(14)
C34 C4 Si1 126.36(12)
C5 C4 Si1 114.82(11)
C11 C5 C4 119.58(13)
C11 C5 P2 124.64(12)
C4 C5 P2 115.71(11)
C7 C6 C32 119.97(14)
C7 C6 P1 125.77(12)
C32 C6 P1 114.26(11)
C26 C7 C6 119.99(15)
C26 C7 H7 120.0
C6 C7 H7 120.0
C9 C8 C16 118.78(14)
C9 C8 Si1 127.42(12)
C16 C8 Si1 113.78(11)
C15 C9 C8 121.01(16)
C15 C9 H9 119.5
C8 C9 H9 119.5
C22 C10 C32 120.94(14)
C22 C10 H10 119.5
C32 C10 H10 119.5
C27 C11 C5 120.18(14)
C27 C11 H11 119.9
C5 C11 H11 119.9
C29 C13 H13A 109.5
C29 C13 H13B 109.5
H13A C13 H13B 109.5
C29 C13 H13C 109.5
H13A C13 H13C 109.5
H13B C13 H13C 109.5
C15 C14 C24 120.35(15)
C15 C14 H14 119.8
C24 C14 H14 119.8
C14 C15 C9 119.69(16)
C14 C15 H15 120.2
C9 C15 H15 120.2
C24 C16 C8 119.67(15)
C24 C16 P3 125.46(13)
C8 C16 P3 114.68(11)
C28 C17 C37 107.89(16)
C28 C17 P3 111.97(12)
C37 C17 P3 116.61(12)
C28 C17 H17 106.6
C37 C17 H17 106.6
P3 C17 H17 106.6
C19 C18 H18A 109.5
C19 C18 H18B 109.5
H18A C18 H18B 109.5
C19 C18 H18C 109.5
H18A C18 H18C 109.5
H18B C18 H18C 109.5
C18 C19 C21 111.27(13)
C18 C19 P2 111.79(11)
C21 C19 P2 112.52(11)
C18 C19 H19 107.0
C21 C19 H19 107.0
P2 C19 H19 107.0
C3 C20 H20A 109.5
C3 C20 H20B 109.5
H20A C20 H20B 109.5
C3 C20 H20C 109.5
H20A C20 H20C 109.5
H20B C20 H20C 109.5
C19 C21 H21A 109.5
C19 C21 H21B 109.5
H21A C21 H21B 109.5
C19 C21 H21C 109.5
H21A C21 H21C 109.5
H21B C21 H21C 109.5
C26 C22 C10 120.02(15)
C26 C22 H22 120.0
C10 C22 H22 120.0
C35 C23 H23A 109.5
C35 C23 H23B 109.5
H23A C23 H23B 109.5
C35 C23 H23C 109.5
H23A C23 H23C 109.5
H23B C23 H23C 109.5
C14 C24 C16 120.41(16)
C14 C24 H24 119.8
C16 C24 H24 119.8
C1 C25 H25A 109.5
C1 C25 H25B 109.5
H25A C25 H25B 109.5
C1 C25 H25C 109.5
H25A C25 H25C 109.5
H25B C25 H25C 109.5
C22 C26 C7 120.26(15)
C22 C26 H26 119.9
C7 C26 H26 119.9
C11 C27 C31 120.35(14)
C11 C27 H27 119.8
C31 C27 H27 119.8
C17 C28 H28A 109.5
C17 C28 H28B 109.5
H28A C28 H28B 109.5
C17 C28 H28C 109.5
H28A C28 H28C 109.5
H28B C28 H28C 109.5
C13 C29 C36 107.70(13)
C13 C29 P1 111.46(11)
C36 C29 P1 115.90(13)
C13 C29 H29 107.1
C36 C29 H29 107.1
P1 C29 H29 107.1
C35 C30 H30A 109.5
C35 C30 H30B 109.5
H30A C30 H30B 109.5
C35 C30 H30C 109.5
H30A C30 H30C 109.5
H30B C30 H30C 109.5
C34 C31 C27 119.67(14)
C34 C31 H31 120.2
C27 C31 H31 120.2
C10 C32 C6 118.76(14)
C10 C32 Si1 126.57(11)
C6 C32 Si1 114.32(11)
C1 C33 H33A 109.5
C1 C33 H33B 109.5
H33A C33 H33B 109.5
C1 C33 H33C 109.5
H33A C33 H33C 109.5
H33B C33 H33C 109.5
C31 C34 C4 121.12(14)
C31 C34 H34 119.4
C4 C34 H34 119.4
C30 C35 C23 110.15(15)
C30 C35 P1 112.72(12)
C23 C35 P1 110.14(13)
C30 C35 H35 107.9
C23 C35 H35 107.9
P1 C35 H35 107.9
C29 C36 H36A 109.5
C29 C36 H36B 109.5
H36A C36 H36B 109.5
C29 C36 H36C 109.5
H36A C36 H36C 109.5
H36B C36 H36C 109.5
C17 C37 H37A 109.5
C17 C37 H37B 109.5
H37A C37 H37B 109.5
C17 C37 H37C 109.5
H37A C37 H37C 109.5
H37B C37 H37C 109.5
C3 C38 H38A 109.5
C3 C38 H38B 109.5
H38A C38 H38B 109.5
C3 C38 H38C 109.5
H38A C38 H38C 109.5
H38B C38 H38C 109.5

loop_
_geom_bond_atom_site_label_1
_geom_bond_atom_site_label_2
_geom_bond_distance
Fe1 N1 1.8284(14)
Fe1 P2 2.2342(4)
Fe1 Si1 2.2382(4)
Fe1 P3 2.2626(5)
Fe1 P1 2.2692(4)
Fe1 H100 1.45(2)
P1 C6 1.8448(16)
P1 C35 1.8640(16)
P1 C29 1.8946(17)
P2 C5 1.8539(15)
P2 C19 1.8658(15)
P2 C1 1.8917(15)
P3 C16 1.8482(17)
P3 C3 1.8731(16)
P3 C17 1.9096(17)
Si1 C4 1.8862(15)
Si1 C32 1.8956(15)
Si1 C8 1.8984(15)
C1 C25 1.532(2)
C1 C33 1.536(2)
C1 H1 1.0000
N1 N2 1.100(2)
C3 C20 1.528(2)
C3 C38 1.539(3)
C3 H3 1.0000
C4 C34 1.400(2)
C4 C5 1.405(2)
C5 C11 1.402(2)
C6 C7 1.397(2)
C6 C32 1.408(2)
C7 C26 1.395(2)
C7 H7 0.9500
C8 C9 1.399(2)
C8 C16 1.408(2)
C9 C15 1.394(2)
C9 H9 0.9500
C10 C22 1.390(2)
C10 C32 1.395(2)
C10 H10 0.9500
C11 C27 1.387(2)
C11 H11 0.9500
C13 C29 1.534(2)
C13 H13A 0.9800
C13 H13B 0.9800
C13 H13C 0.9800
C14 C15 1.385(3)
C14 C24 1.386(3)
C14 H14 0.9500
C15 H15 0.9500
C16 C24 1.402(2)
C17 C28 1.532(3)
C17 C37 1.539(3)
C17 H17 1.0000
C18 C19 1.528(2)
C18 H18A 0.9800
C18 H18B 0.9800
C18 H18C 0.9800
C19 C21 1.531(2)
C19 H19 1.0000
C20 H20A 0.9800
C20 H20B 0.9800
C20 H20C 0.9800
C21 H21A 0.9800
C21 H21B 0.9800
C21 H21C 0.9800
C22 C26 1.379(2)
C22 H22 0.9500
C23 C35 1.533(2)
C23 H23A 0.9800
C23 H23B 0.9800
C23 H23C 0.9800
C24 H24 0.9500
C25 H25A 0.9800
C25 H25B 0.9800
C25 H25C 0.9800
C26 H26 0.9500
C27 C31 1.387(2)
C27 H27 0.9500
C28 H28A 0.9800
C28 H28B 0.9800
C28 H28C 0.9800
C29 C36 1.540(2)
C29 H29 1.0000
C30 C35 1.520(3)
C30 H30A 0.9800
C30 H30B 0.9800
C30 H30C 0.9800
C31 C34 1.384(2)
C31 H31 0.9500
C33 H33A 0.9800
C33 H33B 0.9800
C33 H33C 0.9800
C34 H34 0.9500
C35 H35 1.0000
C36 H36A 0.9800
C36 H36B 0.9800
C36 H36C 0.9800
C37 H37A 0.9800
C37 H37B 0.9800
C37 H37C 0.9800
C38 H38A 0.9800
C38 H38B 0.9800
C38 H38C 0.9800
